data_2210599
loop_
_publ_author_name
'Sheng, Xi-Jun'
'He, Hong-Wu'

_publ_section_title
;4-[(2-Chloro-5-methylphenoxy)acetoxymethyl]-2,6,7-trioxa-1-phosphabicyclo[2.2.2]octane
 1-oxide
;
_journal_coeditor_code FL2052
_journal_issue 10
_journal_name_full 'Acta Crystallographica Section E'
_journal_page_first o4398
_journal_page_last o4399
_journal_paper_doi 10.1107/S1600536806035823
_journal_volume 62
_journal_year 2006
_chemical_formula_iupac 'C14 H16 Cl O7 P'
_chemical_formula_moiety 'C14 H16 Cl O7 P'
_chemical_formula_sum 'C14 H16 Cl O7 P'
_chemical_formula_weight 362.69
_chemical_name_systematic
;
4-[(2-Chloro-5-methylphenoxy)acetoxymethyl]-2,6,7-trioxa-1-
phosphabicyclo[2.2.2]octane 1-oxide
;
_space_group_IT_number 14
_symmetry_cell_setting monoclinic
_symmetry_space_group_name_Hall '-P 2yn'
_symmetry_space_group_name_H-M 'P 1 21/n 1'
_atom_sites_solution_hydrogens geom
_atom_sites_solution_primary direct
_atom_sites_solution_secondary difmap
_cell_angle_alpha 90.00
_cell_angle_beta 101.926(2)
_cell_angle_gamma 90.00
_cell_formula_units_Z 4
_cell_length_a 12.4504(12)
_cell_length_b 6.3281(6)
_cell_length_c 20.201(2)
_cell_measurement_reflns_used 3021
_cell_measurement_temperature 292(2)
_cell_measurement_theta_max 26.77
_cell_measurement_theta_min 3.20
_cell_volume 1557.2(3)
_computing_cell_refinement 'SAINT (Bruker, 2000)'
_computing_data_collection 'SMART (Bruker, 2000)'
_computing_data_reduction SAINT
_computing_molecular_graphics 'SHELXTL (Bruker, 1997)'
_computing_publication_material SHELXTL
_computing_structure_refinement 'SHELXL97 (Sheldrick, 1997)'
_computing_structure_solution 'SHELXS97 (Sheldrick, 1997)'
_diffrn_ambient_temperature 292(2)
_diffrn_measured_fraction_theta_full 0.987
_diffrn_measured_fraction_theta_max 0.987
_diffrn_measurement_device_type 'Bruker SMART CCD area-detector'
_diffrn_measurement_method '\f and \w'
_diffrn_radiation_monochromator graphite
_diffrn_radiation_source 'fine-focus sealed tube'
_diffrn_radiation_type MoK\a
_diffrn_radiation_wavelength 0.71073
_diffrn_reflns_av_R_equivalents 0.0711
_diffrn_reflns_av_sigmaI/netI 0.0618
_diffrn_reflns_limit_h_max 16
_diffrn_reflns_limit_h_min -10
_diffrn_reflns_limit_k_max 8
_diffrn_reflns_limit_k_min -7
_diffrn_reflns_limit_l_max 26
_diffrn_reflns_limit_l_min -25
_diffrn_reflns_number 9387
_diffrn_reflns_theta_full 27.49
_diffrn_reflns_theta_max 27.49
_diffrn_reflns_theta_min 1.77
_exptl_absorpt_coefficient_mu 0.382
_exptl_absorpt_correction_type none
_exptl_crystal_colour colorless
_exptl_crystal_density_diffrn 1.547
_exptl_crystal_density_method 'not measured'
_exptl_crystal_description block
_exptl_crystal_F_000 752
_exptl_crystal_size_max 0.20
_exptl_crystal_size_mid 0.20
_exptl_crystal_size_min 0.10
_refine_diff_density_max 0.271
_refine_diff_density_min -0.345
_refine_ls_extinction_method none
_refine_ls_goodness_of_fit_ref 0.957
_refine_ls_hydrogen_treatment constr
_refine_ls_matrix_type full
_refine_ls_number_parameters 209
_refine_ls_number_reflns 3530
_refine_ls_number_restraints 0
_refine_ls_restrained_S_all 0.957
_refine_ls_R_factor_all 0.0646
_refine_ls_R_factor_gt 0.0467
_refine_ls_shift/su_max 0.001
_refine_ls_shift/su_mean 0.000
_refine_ls_structure_factor_coef Fsqd
_refine_ls_weighting_details 'calc w=1/[\s^2^(Fo^2^)+(0.0648P)^2^] where P=(Fo^2^+2Fc^2^)/3'
_refine_ls_weighting_scheme calc
_refine_ls_wR_factor_gt 0.1104
_refine_ls_wR_factor_ref 0.1190
_reflns_number_gt 2528
_reflns_number_total 3530
_reflns_threshold_expression I>2\s(I)
_cod_data_source_file fl2052.cif
_cod_data_source_block I
_cod_depositor_comments
;
The following automatic conversions were performed:
'_symmetry_cell_setting' value 'Monoclinic' changed to 'monoclinic'
according to '/home/saulius/struct/CIF-dictionaries/cif_core.dic'
dictionary named 'cif_core.dic' version 2.4.1 from 2010-06-29.

Automatic conversion script
Id: cif_fix_enum 1527 2010-12-29 10:47:43Z saulius 

The following automatic conversions were performed:

'_symmetry_cell_setting' value 'Monoclinic' changed to 'monoclinic'
according to /home/saulius/struct/CIF-dictionaries/cif_core.dic
dictionary named 'cif_core.dic' version 2.4.1 from 2010-06-29.

Automatic conversion script
Id: cif_fix_values 1715 2011-07-08 13:25:40Z adriana 
;
_cod_original_sg_symbol_H-M 'P 21/n'
_cod_database_code 2210599
_cod_database_fobs_code 2210599

loop_
_symmetry_equiv_pos_as_xyz
'x, y, z'
'-x+1/2, y+1/2, -z+1/2'
'-x, -y, -z'
'x-1/2, -y-1/2, z-1/2'

loop_
_atom_site_type_symbol
_atom_site_label
_atom_site_fract_x
_atom_site_fract_y
_atom_site_fract_z
_atom_site_U_iso_or_equiv
_atom_site_adp_type
_atom_site_calc_flag
_atom_site_refinement_flags
_atom_site_occupancy
P P1 0.82719(4) 0.60182(8) 1.03202(3) 0.04274(17) Uani d . 1
Cl Cl1 0.96814(5) 0.31037(10) 0.56647(3) 0.05774(19) Uani d . 1
C C1 0.68511(17) 0.3447(3) 0.96861(11) 0.0471(5) Uani d . 1
H H1A 0.6212 0.3910 0.9358 0.056 Uiso calc R 1
H H1B 0.6682 0.2092 0.9865 0.056 Uiso calc R 1
C C2 0.80782(17) 0.5356(3) 0.90569(9) 0.0414(5) Uani d . 1
H H2A 0.8713 0.5237 0.8850 0.050 Uiso calc R 1
H H2B 0.7458 0.5807 0.8712 0.050 Uiso calc R 1
C C3 0.88164(17) 0.2486(3) 0.98771(10) 0.0424(5) Uani d . 1
H H3A 0.8646 0.1165 1.0076 0.051 Uiso calc R 1
H H3B 0.9443 0.2251 0.9669 0.051 Uiso calc R 1
C C4 0.78287(15) 0.3202(3) 0.93381(9) 0.0341(4) Uani d . 1
C C5 0.75409(16) 0.1566(3) 0.87810(10) 0.0393(5) Uani d . 1
H H5A 0.7291 0.0284 0.8964 0.047 Uiso calc R 1
H H5B 0.6947 0.2094 0.8431 0.047 Uiso calc R 1
C C6 0.85136(16) 0.1963(3) 0.78875(10) 0.0370(4) Uani d . 1
C C7 0.94718(16) 0.1044(3) 0.76427(10) 0.0403(5) Uani d . 1
H H7A 1.0139 0.1308 0.7976 0.048 Uiso calc R 1
H H7B 0.9378 -0.0474 0.7596 0.048 Uiso calc R 1
C C8 1.01559(15) 0.3782(3) 0.70172(10) 0.0371(4) Uani d . 1
C C9 1.06371(15) 0.4892(3) 0.75833(10) 0.0419(5) Uani d . 1
H H9 1.0567 0.4406 0.8007 0.050 Uiso calc R 1
C C10 1.12312(17) 0.6737(3) 0.75372(11) 0.0444(5) Uani d . 1
C C11 1.13068(17) 0.7452(4) 0.69058(12) 0.0518(6) Uani d . 1
H H11 1.1689 0.8692 0.6867 0.062 Uiso calc R 1
C C12 1.08262(18) 0.6363(3) 0.63294(12) 0.0506(5) Uani d . 1
H H12 1.0886 0.6866 0.5906 0.061 Uiso calc R 1
C C13 1.02536(15) 0.4515(3) 0.63836(10) 0.0411(5) Uani d . 1
C C14 1.1805(2) 0.7856(4) 0.81704(12) 0.0601(6) Uani d . 1
H H14A 1.2480 0.7142 0.8356 0.090 Uiso calc R 1
H H14B 1.1341 0.7852 0.8496 0.090 Uiso calc R 1
H H14C 1.1959 0.9288 0.8063 0.090 Uiso calc R 1
O O1 0.85278(14) 0.7560(3) 1.08556(8) 0.0625(5) Uani d . 1
O O2 0.71011(11) 0.4975(2) 1.02329(7) 0.0493(4) Uani d . 1
O O3 0.82947(12) 0.6918(2) 0.95991(7) 0.0457(4) Uani d . 1
O O4 0.90868(11) 0.4092(2) 1.04027(7) 0.0454(4) Uani d . 1
O O5 0.84770(11) 0.10950(19) 0.84900(6) 0.0385(3) Uani d . 1
O O6 0.78798(13) 0.3242(2) 0.75993(7) 0.0542(4) Uani d . 1
O O7 0.95814(12) 0.1915(2) 0.70130(7) 0.0467(4) Uani d . 1

loop_
_atom_site_aniso_label
_atom_site_aniso_U_11
_atom_site_aniso_U_22
_atom_site_aniso_U_33
_atom_site_aniso_U_12
_atom_site_aniso_U_13
_atom_site_aniso_U_23
P1 0.0469(3) 0.0404(3) 0.0408(3) -0.0017(2) 0.0090(2) -0.0049(2)
Cl1 0.0644(4) 0.0706(4) 0.0398(3) -0.0076(3) 0.0146(3) -0.0015(3)
C1 0.0399(12) 0.0478(12) 0.0570(13) -0.0082(9) 0.0181(10) -0.0122(10)
C2 0.0514(12) 0.0334(10) 0.0380(10) -0.0033(9) 0.0063(9) 0.0005(8)
C3 0.0456(12) 0.0358(10) 0.0435(12) 0.0029(9) 0.0038(9) 0.0006(9)
C4 0.0338(10) 0.0327(9) 0.0363(10) -0.0020(7) 0.0086(8) 0.0018(8)
C5 0.0408(11) 0.0359(10) 0.0436(11) -0.0045(8) 0.0140(9) -0.0017(8)
C6 0.0424(11) 0.0293(10) 0.0384(10) -0.0058(8) 0.0063(8) -0.0026(8)
C7 0.0443(12) 0.0375(11) 0.0409(11) -0.0007(8) 0.0131(9) 0.0019(8)
C8 0.0323(10) 0.0382(11) 0.0425(11) 0.0011(8) 0.0114(8) 0.0020(8)
C9 0.0395(11) 0.0456(12) 0.0417(11) -0.0010(9) 0.0114(9) 0.0026(9)
C10 0.0374(11) 0.0392(11) 0.0568(13) 0.0006(9) 0.0104(10) -0.0015(10)
C11 0.0439(12) 0.0435(12) 0.0681(16) -0.0058(9) 0.0118(11) 0.0100(11)
C12 0.0471(13) 0.0558(13) 0.0516(13) 0.0008(10) 0.0163(10) 0.0163(11)
C13 0.0352(11) 0.0469(11) 0.0432(11) 0.0039(9) 0.0126(8) 0.0022(9)
C14 0.0555(15) 0.0528(14) 0.0685(16) -0.0068(11) 0.0048(12) -0.0082(12)
O1 0.0742(12) 0.0576(10) 0.0547(10) -0.0052(8) 0.0109(8) -0.0172(8)
O2 0.0442(8) 0.0549(9) 0.0530(9) -0.0038(7) 0.0200(7) -0.0128(7)
O3 0.0606(10) 0.0306(7) 0.0457(8) -0.0037(6) 0.0103(7) -0.0020(6)
O4 0.0451(8) 0.0450(8) 0.0428(8) 0.0020(6) 0.0015(6) -0.0008(6)
O5 0.0426(8) 0.0369(7) 0.0374(7) 0.0027(6) 0.0114(6) 0.0017(6)
O6 0.0573(10) 0.0518(9) 0.0543(9) 0.0154(7) 0.0135(7) 0.0160(7)
O7 0.0574(9) 0.0462(8) 0.0394(8) -0.0126(7) 0.0166(7) -0.0031(6)

loop_
_atom_type_symbol
_atom_type_description
_atom_type_scat_dispersion_real
_atom_type_scat_dispersion_imag
_atom_type_scat_source
C C 0.0033 0.0016 'International Tables Vol C Tables 4.2.6.8 and 6.1.1.4'
H H 0.0000 0.0000 'International Tables Vol C Tables 4.2.6.8 and 6.1.1.4'
O O 0.0106 0.0060 'International Tables Vol C Tables 4.2.6.8 and 6.1.1.4'
P P 0.1023 0.0942 'International Tables Vol C Tables 4.2.6.8 and 6.1.1.4'
Cl Cl 0.1484 0.1585 'International Tables Vol C Tables 4.2.6.8 and 6.1.1.4'

loop_
_geom_angle_atom_site_label_1
_geom_angle_atom_site_label_2
_geom_angle_atom_site_label_3
_geom_angle
_geom_angle_publ_flag
O1 P1 O3 114.01(9) yes
O1 P1 O4 114.03(9) yes
O3 P1 O4 104.15(7) yes
O1 P1 O2 115.02(9) yes
O3 P1 O2 103.99(8) yes
O4 P1 O2 104.39(8) yes
O2 C1 C4 110.50(15) ?
O2 C1 H1A 109.6 ?
C4 C1 H1A 109.6 ?
O2 C1 H1B 109.6 ?
C4 C1 H1B 109.6 ?
H1A C1 H1B 108.1 ?
O3 C2 C4 110.15(14) ?
O3 C2 H2A 109.6 ?
C4 C2 H2A 109.6 ?
O3 C2 H2B 109.6 ?
C4 C2 H2B 109.6 ?
H2A C2 H2B 108.1 ?
O4 C3 C4 109.98(15) ?
O4 C3 H3A 109.7 ?
C4 C3 H3A 109.7 ?
O4 C3 H3B 109.7 ?
C4 C3 H3B 109.7 ?
H3A C3 H3B 108.2 ?
C5 C4 C3 110.94(15) yes
C5 C4 C2 111.51(15) yes
C3 C4 C2 109.37(16) yes
C5 C4 C1 108.72(15) yes
C3 C4 C1 107.48(16) yes
C2 C4 C1 108.70(16) yes
O5 C5 C4 110.92(15) ?
O5 C5 H5A 109.5 ?
C4 C5 H5A 109.5 ?
O5 C5 H5B 109.5 ?
C4 C5 H5B 109.5 ?
H5A C5 H5B 108.0 ?
O6 C6 O5 125.14(18) ?
O6 C6 C7 126.33(18) ?
O5 C6 C7 108.53(16) ?
O7 C7 C6 112.04(15) ?
O7 C7 H7A 109.2 ?
C6 C7 H7A 109.2 ?
O7 C7 H7B 109.2 ?
C6 C7 H7B 109.2 ?
H7A C7 H7B 107.9 ?
C9 C8 O7 125.48(17) ?
C9 C8 C13 119.44(18) ?
O7 C8 C13 115.06(17) ?
C8 C9 C10 121.29(18) ?
C8 C9 H9 119.4 ?
C10 C9 H9 119.4 ?
C11 C10 C9 118.43(19) ?
C11 C10 C14 121.4(2) ?
C9 C10 C14 120.10(19) ?
C10 C11 C12 121.2(2) ?
C10 C11 H11 119.4 ?
C12 C11 H11 119.4 ?
C11 C12 C13 119.72(19) ?
C11 C12 H12 120.1 ?
C13 C12 H12 120.1 ?
C12 C13 C8 119.90(19) ?
C12 C13 Cl1 119.95(16) ?
C8 C13 Cl1 120.15(16) ?
C10 C14 H14A 109.5 ?
C10 C14 H14B 109.5 ?
H14A C14 H14B 109.5 ?
C10 C14 H14C 109.5 ?
H14A C14 H14C 109.5 ?
H14B C14 H14C 109.5 ?
C1 O2 P1 114.31(11) ?
C2 O3 P1 114.53(11) ?
C3 O4 P1 114.61(12) ?
C6 O5 C5 117.78(15) ?
C8 O7 C7 118.23(15) ?

loop_
_geom_bond_atom_site_label_1
_geom_bond_atom_site_label_2
_geom_bond_distance
_geom_bond_publ_flag
P1 O1 1.4426(16) yes
P1 O3 1.5696(14) yes
P1 O4 1.5724(14) yes
P1 O2 1.5766(15) yes
Cl1 C13 1.728(2) ?
C1 O2 1.453(2) ?
C1 C4 1.534(3) ?
C1 H1A 0.9700 ?
C1 H1B 0.9700 ?
C2 O3 1.458(2) ?
C2 C4 1.533(2) ?
C2 H2A 0.9700 ?
C2 H2B 0.9700 ?
C3 O4 1.458(2) ?
C3 C4 1.533(3) ?
C3 H3A 0.9700 ?
C3 H3B 0.9700 ?
C4 C5 1.516(2) ?
C5 O5 1.441(2) ?
C5 H5A 0.9700 ?
C5 H5B 0.9700 ?
C6 O6 1.194(2) ?
C6 O5 1.345(2) ?
C6 C7 1.500(3) ?
C7 O7 1.419(2) ?
C7 H7A 0.9700 ?
C7 H7B 0.9700 ?
C8 C9 1.370(3) ?
C8 O7 1.380(2) ?
C8 C13 1.390(3) ?
C9 C10 1.396(3) ?
C9 H9 0.9300 ?
C10 C11 1.375(3) ?
C10 C14 1.507(3) ?
C11 C12 1.379(3) ?
C11 H11 0.9300 ?
C12 C13 1.386(3) ?
C12 H12 0.9300 ?
C14 H14A 0.9600 ?
C14 H14B 0.9600 ?
C14 H14C 0.9600 ?

loop_
_geom_torsion_atom_site_label_1
_geom_torsion_atom_site_label_2
_geom_torsion_atom_site_label_3
_geom_torsion_atom_site_label_4
_geom_torsion
_geom_torsion_publ_flag
O4 C3 C4 C5 179.29(15) ?
O4 C3 C4 C2 55.9(2) ?
O4 C3 C4 C1 -62.0(2) ?
O3 C2 C4 C5 177.01(15) ?
O3 C2 C4 C3 -59.9(2) ?
O3 C2 C4 C1 57.2(2) ?
O2 C1 C4 C5 178.95(16) ?
O2 C1 C4 C3 58.8(2) ?
O2 C1 C4 C2 -59.5(2) ?
C3 C4 C5 O5 -55.3(2) ?
C2 C4 C5 O5 66.9(2) ?
C1 C4 C5 O5 -173.26(16) ?
O6 C6 C7 O7 1.6(3) ?
O5 C6 C7 O7 -178.79(14) ?
O7 C8 C9 C10 178.02(17) ?
C13 C8 C9 C10 -0.5(3) ?
C8 C9 C10 C11 1.3(3) ?
C8 C9 C10 C14 -176.54(19) ?
C9 C10 C11 C12 -1.1(3) ?
C14 C10 C11 C12 176.7(2) ?
C10 C11 C12 C13 0.1(3) ?
C11 C12 C13 C8 0.7(3) ?
C11 C12 C13 Cl1 -178.22(16) ?
C9 C8 C13 C12 -0.6(3) ?
O7 C8 C13 C12 -179.21(17) ?
C9 C8 C13 Cl1 178.40(15) ?
O7 C8 C13 Cl1 -0.2(2) ?
C4 C1 O2 P1 1.4(2) yes
O1 P1 O2 C1 179.23(14) ?
O3 P1 O2 C1 53.85(15) ?
O4 P1 O2 C1 -55.06(15) ?
C4 C2 O3 P1 2.5(2) ?
O1 P1 O3 C2 177.79(13) ?
O4 P1 O3 C2 52.90(15) ?
O2 P1 O3 C2 -56.19(14) ?
C4 C3 O4 P1 4.3(2) ?
O1 P1 O4 C3 178.04(13) ?
O3 P1 O4 C3 -57.09(14) ?
O2 P1 O4 C3 51.70(14) ?
O6 C6 O5 C5 6.8(3) ?
C7 C6 O5 C5 -172.74(15) ?
C4 C5 O5 C6 -102.54(18) ?
C9 C8 O7 C7 -0.1(3) ?
C13 C8 O7 C7 178.46(16) ?
C6 C7 O7 C8 85.4(2) ?
